data_7063095
loop_
_publ_author_name
'Ali, Irshad'
'Dwivedi, Bhupendra Kumar'
'Singh, Vishwa Deepak'
'Pandey, Daya Shankar'

_publ_section_title
;
 Intermolecular hydrogen bonding-assisted aggregation induced emission in
 quinolone--quinazoline conjugates and their potential use in
 acidochromism
;
_journal_issue 15
_journal_name_full 'New Journal of Chemistry'
_journal_page_first 6943
_journal_page_last 6953
_journal_paper_doi 10.1039/D3NJ05832H
_journal_volume 48
_journal_year 2024
_chemical_formula_moiety 'C23 H15 N3 O'
_chemical_formula_sum 'C23 H15 N3 O'
_chemical_formula_weight 350.380
_chemical_name_systematic DSIA
_space_group_crystal_system triclinic
_space_group_IT_number 2
_space_group_name_Hall '-P 1'
_space_group_name_H-M_alt 'P -1'
_symmetry_Int_Tables_number 2
_atom_sites_solution_primary iterative
_audit_creation_date 2023-01-29
_audit_creation_method
;
Olex2 1.5
(compiled 2022.04.07 svn.rca3783a0 for OlexSys, GUI svn.r6498)
;
_audit_update_record
;
2023-01-29 deposited with the CCDC.	2024-03-11 downloaded from the CCDC.
;
_cell_angle_alpha 92.2891(15)
_cell_angle_beta 107.0703(15)
_cell_angle_gamma 113.2351(16)
_cell_formula_units_Z 2
_cell_length_a 8.44882(13)
_cell_length_b 8.76255(16)
_cell_length_c 13.5212(3)
_cell_measurement_reflns_used 9374
_cell_measurement_temperature 293
_cell_measurement_theta_max 27.59
_cell_measurement_theta_min 2.474
_cell_volume 865.37(3)
_computing_molecular_graphics 'Olex2 1.5 (Dolomanov et al., 2009)'
_computing_publication_material 'Olex2 1.5 (Dolomanov et al., 2009)'
_computing_structure_refinement 'olex2.refine 1.5 (Bourhis et al., 2015)'
_computing_structure_solution 'olex2.solve 1.5 (Bourhis et al., 2015)'
_diffrn_ambient_temperature 293
_diffrn_measured_fraction_theta_full 0.9993
_diffrn_measured_fraction_theta_max 0.9993
_diffrn_measurement_device_type 'CrysAlisPro 1.171.42.63a (Rigaku Oxford Diffraction, 2022)'
_diffrn_radiation_type 'Mo K\a'
_diffrn_radiation_wavelength 0.71073
_diffrn_reflns_av_R_equivalents 0.0342
_diffrn_reflns_av_unetI/netI 0.0216
_diffrn_reflns_Laue_measured_fraction_full 0.9993
_diffrn_reflns_Laue_measured_fraction_max 0.9993
_diffrn_reflns_limit_h_max 10
_diffrn_reflns_limit_h_min -10
_diffrn_reflns_limit_k_max 11
_diffrn_reflns_limit_k_min -11
_diffrn_reflns_limit_l_max 17
_diffrn_reflns_limit_l_min -16
_diffrn_reflns_number 29574
_diffrn_reflns_point_group_measured_fraction_full 0.9993
_diffrn_reflns_point_group_measured_fraction_max 0.9993
_diffrn_reflns_theta_full 24.9973
_diffrn_reflns_theta_max 25.00
_diffrn_reflns_theta_min 2.57
_exptl_absorpt_coefficient_mu 0.087
_exptl_absorpt_correction_T_max 23.3
_exptl_absorpt_correction_T_min 2.3
_exptl_absorpt_correction_type multi-scan
_exptl_crystal_colour 'metallic dark brown'
_exptl_crystal_colour_lustre metallic
_exptl_crystal_colour_modifier dark
_exptl_crystal_colour_primary brown
_exptl_crystal_density_diffrn 1.345
_exptl_crystal_description block
_exptl_crystal_F_000 364.231
_exptl_crystal_preparation MeOH
_exptl_crystal_recrystallization_method MeOH
_exptl_crystal_size_max 0.2
_exptl_crystal_size_mid 0.2
_exptl_crystal_size_min 0.2
_refine_diff_density_max 0.1789
_refine_diff_density_min -0.1442
_refine_diff_density_rms 0.0348
_refine_ls_d_res_high 0.8409
_refine_ls_d_res_low 7.9243
_refine_ls_extinction_coef 0.031(5)
_refine_ls_extinction_expression Fc^*^=kFc[1+0.001xFc^2^\l^3^/sin(2\q)]^-1/4^
_refine_ls_goodness_of_fit_ref 1.0862
_refine_ls_hydrogen_treatment mixed
_refine_ls_matrix_type full
_refine_ls_number_constraints 28
_refine_ls_number_parameters 249
_refine_ls_number_reflns 3041
_refine_ls_number_restraints 0
_refine_ls_restrained_S_all 1.0862
_refine_ls_R_factor_all 0.0444
_refine_ls_R_factor_gt 0.0365
_refine_ls_shift/su_max -0.0031
_refine_ls_shift/su_mean 0.0008
_refine_ls_structure_factor_coef Fsqd
_refine_ls_weighting_details 'w=1/[\s^2^(Fo^2^)+(0.0449P)^2^+0.1495P] where P=(Fo^2^+2Fc^2^)/3'
_refine_ls_weighting_scheme calc
_refine_ls_wR_factor_gt 0.0910
_refine_ls_wR_factor_ref 0.0995
_reflns_Friedel_coverage 0.0
_reflns_limit_h_max 9
_reflns_limit_h_min -10
_reflns_limit_k_max 10
_reflns_limit_k_min -10
_reflns_limit_l_max 16
_reflns_limit_l_min 0
_reflns_number_gt 2532
_reflns_number_total 3041
_reflns_threshold_expression I>=2u(I)
_cod_data_source_file d3nj05832h2.cif
_cod_data_source_block DSIA-H_auto
_cod_depositor_comments 'Adding full bibliography for 7063095--7063097.cif.'
_cod_original_cell_volume 865.38(3)
_cod_database_code 7063095
_olex2_refinement_description
;
1. Fixed Uiso
 At 1.2 times of:
  All C(H) groups
2.a Aromatic/amide H refined with riding coordinates:
 C13(H13), C15(H15), C16(H16), C18(H18), C7(H7), C17(H17), C4(H4), C6(H6),
 C5(H5), C27(H27), C23(H23), C26(H26), C25(H25), C24(H24)
;
_olex2_exptl_crystal_mounting_method loop
_olex2_submission_special_instructions 'No special instructions were received'

loop_
_space_group_symop_id
_space_group_symop_operation_xyz
1 x,y,z
2 -x,-y,-z

loop_
_atom_site_label
_atom_site_type_symbol
_atom_site_fract_x
_atom_site_fract_y
_atom_site_fract_z
_atom_site_U_iso_or_equiv
_atom_site_adp_type
_atom_site_occupancy
_atom_site_refinement_flags_posn
O21 O 0.82178(13) 0.53703(12) 0.91437(9) 0.0530(3) Uani 1.000000 .
N10 N 0.54945(14) 0.50217(13) 0.71873(9) 0.0362(3) Uani 1.000000 .
N2 N 0.28804(14) 0.35151(13) 0.76824(9) 0.0386(3) Uani 1.000000 .
N20 N 0.81479(15) 0.28562(14) 0.95001(10) 0.0402(3) Uani 1.000000 .
C9 C 0.47089(17) 0.59214(16) 0.66674(10) 0.0339(3) Uani 1.000000 .
C8 C 0.29120(17) 0.56808(16) 0.66081(10) 0.0351(3) Uani 1.000000 .
C14 C 0.54664(17) 0.02539(16) 0.87910(10) 0.0345(3) Uani 1.000000 .
C1 C 0.45347(16) 0.38503(15) 0.76733(10) 0.0336(3) Uani 1.000000 .
C12 C 0.54758(17) 0.28855(16) 0.82621(10) 0.0344(3) Uani 1.000000 .
C11 C 0.73627(17) 0.38174(16) 0.89794(11) 0.0379(3) Uani 1.000000 .
C22 C 0.58983(18) 0.72998(16) 0.62519(11) 0.0380(3) Uani 1.000000 .
C13 C 0.46019(17) 0.11996(16) 0.82024(10) 0.0353(3) Uani 1.000000 .
H13 H 0.33920(17) 0.06339(16) 0.77615(10) 0.0423(4) Uiso 1.000000 R
C19 C 0.72830(18) 0.11354(16) 0.94512(10) 0.0361(3) Uani 1.000000 .
C3 C 0.20586(17) 0.44625(16) 0.71595(10) 0.0368(3) Uani 1.000000 .
C15 C 0.4577(2) -0.14873(16) 0.87682(11) 0.0404(3) Uani 1.000000 .
H15 H 0.3360(2) -0.20888(16) 0.83449(11) 0.0485(4) Uiso 1.000000 R
C16 C 0.5488(2) -0.23060(18) 0.93651(11) 0.0449(4) Uani 1.000000 .
H16 H 0.4898(2) -0.34637(18) 0.93343(11) 0.0539(4) Uiso 1.000000 R
C18 C 0.81857(19) 0.02959(18) 1.00693(12) 0.0439(4) Uani 1.000000 .
H18 H 0.93879(19) 0.08896(18) 1.05160(12) 0.0527(4) Uiso 1.000000 R
C7 C 0.20270(19) 0.66682(18) 0.61264(11) 0.0444(4) Uani 1.000000 .
H7 H 0.25629(19) 0.74612(18) 0.57486(11) 0.0533(4) Uiso 1.000000 R
C17 C 0.7293(2) -0.14098(18) 1.00160(12) 0.0475(4) Uani 1.000000 .
H17 H 0.7903(2) -0.19734(18) 1.04202(12) 0.0570(5) Uiso 1.000000 R
C4 C 0.03671(19) 0.42896(19) 0.72387(12) 0.0481(4) Uani 1.000000 .
H4 H -0.02058(19) 0.34911(19) 0.76019(12) 0.0577(5) Uiso 1.000000 R
C6 C 0.0394(2) 0.6461(2) 0.62146(12) 0.0506(4) Uani 1.000000 .
H6 H -0.0183(2) 0.7108(2) 0.58905(12) 0.0608(5) Uiso 1.000000 R
C5 C -0.04267(19) 0.5285(2) 0.67865(13) 0.0524(4) Uani 1.000000 .
H5 H -0.15240(19) 0.5183(2) 0.68580(13) 0.0628(5) Uiso 1.000000 R
C27 C 0.75764(19) 0.84264(18) 0.69577(13) 0.0495(4) Uani 1.000000 .
H27 H 0.79166(19) 0.82839(18) 0.76546(13) 0.0594(5) Uiso 1.000000 R
C23 C 0.5420(2) 0.7506(2) 0.52185(13) 0.0572(4) Uani 1.000000 .
H23 H 0.4298(2) 0.6762(2) 0.47354(13) 0.0687(5) Uiso 1.000000 R
C26 C 0.8744(2) 0.9751(2) 0.66406(16) 0.0631(5) Uani 1.000000 .
H26 H 0.9858(2) 1.0510(2) 0.71236(16) 0.0757(6) Uiso 1.000000 R
C25 C 0.8264(3) 0.9951(2) 0.56131(18) 0.0704(5) Uani 1.000000 .
H25 H 0.9053(3) 1.0846(2) 0.53970(18) 0.0844(6) Uiso 1.000000 R
C24 C 0.6623(3) 0.8833(2) 0.49012(15) 0.0735(6) Uani 1.000000 .
H24 H 0.6311(3) 0.8964(2) 0.42009(15) 0.0882(7) Uiso 1.000000 R
H20 H 0.932(2) 0.342(2) 0.9953(13) 0.054(4) Uiso 1.000000 .

loop_
_atom_site_aniso_label
_atom_site_aniso_U_11
_atom_site_aniso_U_22
_atom_site_aniso_U_33
_atom_site_aniso_U_12
_atom_site_aniso_U_13
_atom_site_aniso_U_23
O21 0.0388(6) 0.0329(6) 0.0690(7) 0.0102(4) -0.0003(5) 0.0115(5)
N10 0.0318(6) 0.0362(6) 0.0407(6) 0.0147(5) 0.0116(5) 0.0103(5)
N2 0.0304(6) 0.0360(6) 0.0479(7) 0.0132(5) 0.0121(5) 0.0110(5)
N20 0.0292(6) 0.0354(6) 0.0504(7) 0.0126(5) 0.0068(5) 0.0110(5)
C9 0.0340(7) 0.0333(7) 0.0326(7) 0.0139(6) 0.0094(5) 0.0043(5)
C8 0.0323(7) 0.0352(7) 0.0349(7) 0.0149(6) 0.0069(5) 0.0039(5)
C14 0.0384(7) 0.0330(7) 0.0347(7) 0.0165(6) 0.0141(6) 0.0062(5)
C1 0.0285(6) 0.0318(7) 0.0369(7) 0.0111(5) 0.0087(5) 0.0048(5)
C12 0.0314(7) 0.0351(7) 0.0375(7) 0.0145(6) 0.0119(6) 0.0089(5)
C11 0.0325(7) 0.0347(7) 0.0454(8) 0.0146(6) 0.0108(6) 0.0101(6)
C22 0.0403(7) 0.0365(7) 0.0444(8) 0.0197(6) 0.0187(6) 0.0130(6)
C13 0.0320(7) 0.0360(7) 0.0345(7) 0.0130(6) 0.0088(5) 0.0045(5)
C19 0.0359(7) 0.0359(7) 0.0423(8) 0.0182(6) 0.0168(6) 0.0099(6)
C3 0.0296(7) 0.0343(7) 0.0427(8) 0.0126(6) 0.0083(6) 0.0056(6)
C15 0.0463(8) 0.0342(7) 0.0394(8) 0.0154(6) 0.0155(6) 0.0033(6)
C16 0.0610(9) 0.0350(7) 0.0466(8) 0.0235(7) 0.0241(7) 0.0104(6)
C18 0.0402(8) 0.0470(8) 0.0509(9) 0.0249(7) 0.0149(7) 0.0140(7)
C7 0.0449(8) 0.0470(8) 0.0441(8) 0.0247(7) 0.0111(6) 0.0121(6)
C17 0.0588(9) 0.0485(9) 0.0516(9) 0.0346(8) 0.0235(8) 0.0196(7)
C4 0.0335(7) 0.0480(9) 0.0639(10) 0.0160(7) 0.0190(7) 0.0145(7)
C6 0.0448(8) 0.0564(9) 0.0543(9) 0.0316(7) 0.0076(7) 0.0103(7)
C5 0.0327(8) 0.0590(10) 0.0656(10) 0.0232(7) 0.0121(7) 0.0073(8)
C27 0.0415(8) 0.0440(8) 0.0589(10) 0.0155(7) 0.0139(7) 0.0170(7)
C23 0.0668(11) 0.0563(10) 0.0457(9) 0.0208(8) 0.0217(8) 0.0143(7)
C26 0.0477(9) 0.0468(9) 0.0913(14) 0.0151(8) 0.0243(9) 0.0227(9)
C25 0.0744(13) 0.0528(10) 0.1034(16) 0.0263(10) 0.0552(12) 0.0360(11)
C24 0.1063(16) 0.0720(12) 0.0612(11) 0.0405(12) 0.0480(12) 0.0339(10)

loop_
_atom_type_symbol
_atom_type_scat_dispersion_real
_atom_type_scat_dispersion_imag
_atom_type_scat_Cromer_Mann_a1
_atom_type_scat_Cromer_Mann_a2
_atom_type_scat_Cromer_Mann_a3
_atom_type_scat_Cromer_Mann_a4
_atom_type_scat_Cromer_Mann_b1
_atom_type_scat_Cromer_Mann_b2
_atom_type_scat_Cromer_Mann_b3
_atom_type_scat_Cromer_Mann_b4
_atom_type_scat_Cromer_Mann_c
_atom_type_scat_source
_atom_type_scat_dispersion_source
C 0.00347 0.00161 2.31000 1.02000 1.58860 0.86500 20.84390 10.20750 0.56870 51.65120 0.21560 'International Tables Volume C Table 6.1.1.4 (pp. 500-502)' 'Henke, Gullikson and Davis, At. Data and Nucl. Data Tables, 1993, 54, 2'
H 0.00000 0.00000 0.49300 0.32291 0.14019 0.04081 10.51090 26.12570 3.14236 57.79970 0.00304 'International Tables Volume C Table 6.1.1.4 (pp. 500-502)' 'Henke, Gullikson and Davis, At. Data and Nucl. Data Tables, 1993, 54, 2'
N 0.00653 0.00323 12.21260 3.13220 2.01250 1.16630 0.00570 9.89330 28.99750 0.58260 -11.52900 'International Tables Volume C Table 6.1.1.4 (pp. 500-502)' 'Henke, Gullikson and Davis, At. Data and Nucl. Data Tables, 1993, 54, 2'
O 0.01158 0.00611 3.04850 2.28680 1.54630 0.86700 13.27710 5.70110 0.32390 32.90890 0.25080 'International Tables Volume C Table 6.1.1.4 (pp. 500-502)' 'Henke, Gullikson and Davis, At. Data and Nucl. Data Tables, 1993, 54, 2'

loop_
_geom_angle_atom_site_label_1
_geom_angle_atom_site_label_2
_geom_angle_atom_site_label_3
_geom_angle
_geom_angle_site_symmetry_1
_geom_angle_site_symmetry_3
_geom_angle_publ_flag
C1 N10 C9 117.84(11) . . ?
C3 N2 C1 116.29(11) . . ?
C19 N20 C11 125.55(12) . . ?
H20 N20 C11 116.2(10) . . ?
H20 N20 C19 118.1(9) . . ?
C8 C9 N10 121.52(12) . . ?
C22 C9 N10 115.14(11) . . ?
C22 C9 C8 123.05(11) . . ?
C3 C8 C9 115.94(11) . . ?
C7 C8 C9 124.80(12) . . ?
C7 C8 C3 118.99(12) . . ?
C19 C14 C13 117.60(11) . . ?
C15 C14 C13 123.73(12) . . ?
C15 C14 C19 118.63(12) . . ?
N2 C1 N10 126.49(12) . . ?
C12 C1 N10 116.16(11) . . ?
C12 C1 N2 117.34(11) . . ?
C11 C12 C1 118.39(11) . . ?
C13 C12 C1 121.63(11) . . ?
C13 C12 C11 119.84(12) . . ?
N20 C11 O21 120.27(12) . . ?
C12 C11 O21 124.24(12) . . ?
C12 C11 N20 115.47(11) . . ?
C27 C22 C9 117.20(12) . . ?
C23 C22 C9 123.68(13) . . ?
C23 C22 C27 119.12(13) . . ?
C12 C13 C14 122.52(12) . . ?
H13 C13 C14 118.74(7) . . ?
H13 C13 C12 118.74(7) . . ?
C14 C19 N20 118.89(12) . . ?
C18 C19 N20 120.67(12) . . ?
C18 C19 C14 120.42(12) . . ?
C8 C3 N2 121.87(11) . . ?
C4 C3 N2 118.80(12) . . ?
C4 C3 C8 119.18(12) . . ?
H15 C15 C14 119.77(8) . . ?
C16 C15 C14 120.45(13) . . ?
C16 C15 H15 119.77(8) . . ?
H16 C16 C15 119.95(8) . . ?
C17 C16 C15 120.10(13) . . ?
C17 C16 H16 119.95(8) . . ?
H18 C18 C19 120.18(8) . . ?
C17 C18 C19 119.65(13) . . ?
C17 C18 H18 120.18(8) . . ?
H7 C7 C8 119.91(8) . . ?
C6 C7 C8 120.17(14) . . ?
C6 C7 H7 119.91(9) . . ?
C18 C17 C16 120.73(13) . . ?
H17 C17 C16 119.64(8) . . ?
H17 C17 C18 119.64(8) . . ?
H4 C4 C3 119.84(8) . . ?
C5 C4 C3 120.32(14) . . ?
C5 C4 H4 119.84(9) . . ?
H6 C6 C7 119.60(9) . . ?
C5 C6 C7 120.81(13) . . ?
C5 C6 H6 119.60(8) . . ?
C6 C5 C4 120.48(14) . . ?
H5 C5 C4 119.76(9) . . ?
H5 C5 C6 119.76(8) . . ?
H27 C27 C22 119.58(8) . . ?
C26 C27 C22 120.84(15) . . ?
C26 C27 H27 119.58(10) . . ?
H23 C23 C22 120.18(9) . . ?
C24 C23 C22 119.63(16) . . ?
C24 C23 H23 120.18(11) . . ?
H26 C26 C27 120.09(10) . . ?
C25 C26 C27 119.82(17) . . ?
C25 C26 H26 120.09(11) . . ?
H25 C25 C26 119.95(11) . . ?
C24 C25 C26 120.10(16) . . ?
C24 C25 H25 119.95(10) . . ?
C25 C24 C23 120.46(17) . . ?
H24 C24 C23 119.77(11) . . ?
H24 C24 C25 119.77(10) . . ?

loop_
_geom_bond_atom_site_label_1
_geom_bond_atom_site_label_2
_geom_bond_distance
_geom_bond_site_symmetry_2
_geom_bond_publ_flag
O21 C11 1.2365(15) . ?
N10 C9 1.3189(16) . ?
N10 C1 1.3613(16) . ?
N2 C1 1.3140(16) . ?
N2 C3 1.3727(16) . ?
N20 C11 1.3635(16) . ?
N20 C19 1.3807(17) . ?
N20 H20 0.914(17) . ?
C9 C8 1.4249(18) . ?
C9 C22 1.4874(17) . ?
C8 C3 1.4097(18) . ?
C8 C7 1.4147(18) . ?
C14 C13 1.4291(17) . ?
C14 C19 1.3980(18) . ?
C14 C15 1.4041(18) . ?
C1 C12 1.4810(17) . ?
C12 C11 1.4665(17) . ?
C12 C13 1.3524(17) . ?
C22 C27 1.3861(19) . ?
C22 C23 1.377(2) . ?
C13 H13 0.9300 . ?
C19 C18 1.3924(18) . ?
C3 C4 1.4133(19) . ?
C15 H15 0.9300 . ?
C15 C16 1.3699(19) . ?
C16 H16 0.9300 . ?
C16 C17 1.389(2) . ?
C18 H18 0.9300 . ?
C18 C17 1.370(2) . ?
C7 H7 0.9300 . ?
C7 C6 1.360(2) . ?
C17 H17 0.9300 . ?
C4 H4 0.9300 . ?
C4 C5 1.359(2) . ?
C6 H6 0.9300 . ?
C6 C5 1.398(2) . ?
C5 H5 0.9300 . ?
C27 H27 0.9300 . ?
C27 C26 1.375(2) . ?
C23 H23 0.9300 . ?
C23 C24 1.390(2) . ?
C26 H26 0.9300 . ?
C26 C25 1.367(3) . ?
C25 H25 0.9300 . ?
C25 C24 1.371(3) . ?
C24 H24 0.9300 . ?

loop_
_geom_torsion_atom_site_label_1
_geom_torsion_atom_site_label_2
_geom_torsion_atom_site_label_3
_geom_torsion_atom_site_label_4
_geom_torsion
_geom_torsion_site_symmetry_1
_geom_torsion_site_symmetry_2
_geom_torsion_site_symmetry_3
_geom_torsion_site_symmetry_4
_geom_torsion_publ_flag
O21 C11 N20 C19 174.17(13) . . . . ?
O21 C11 C12 C1 1.52(17) . . . . ?
O21 C11 C12 C13 -174.32(14) . . . . ?
N10 C9 C8 C3 1.62(14) . . . . ?
N10 C9 C8 C7 175.61(12) . . . . ?
N10 C9 C22 C27 -52.55(13) . . . . ?
N10 C9 C22 C23 127.47(13) . . . . ?
N10 C1 N2 C3 -0.93(16) . . . . ?
N10 C1 C12 C11 47.56(13) . . . . ?
N10 C1 C12 C13 -136.68(12) . . . . ?
N2 C1 C12 C11 -131.47(12) . . . . ?
N2 C1 C12 C13 44.29(14) . . . . ?
N2 C3 C8 C9 -2.77(14) . . . . ?
N2 C3 C8 C7 -177.13(13) . . . . ?
N2 C3 C4 C5 175.81(13) . . . . ?
N20 C11 C12 C1 179.76(11) . . . . ?
N20 C11 C12 C13 3.92(14) . . . . ?
N20 C19 C14 C13 -0.23(14) . . . . ?
N20 C19 C14 C15 -178.12(12) . . . . ?
N20 C19 C18 C17 179.30(13) . . . . ?
C9 C8 C3 C4 172.78(12) . . . . ?
C9 C8 C7 C6 -172.56(14) . . . . ?
C9 C22 C27 C26 -178.97(14) . . . . ?
C9 C22 C23 C24 -179.94(16) . . . . ?
C8 C3 C4 C5 0.12(15) . . . . ?
C8 C7 C6 C5 0.53(16) . . . . ?
C14 C13 C12 C1 -177.86(12) . . . . ?
C14 C13 C12 C11 -2.17(15) . . . . ?
C14 C19 C18 C17 1.03(15) . . . . ?
C14 C15 C16 C17 1.38(16) . . . . ?
C22 C27 C26 C25 -1.09(18) . . . . ?
C22 C23 C24 C25 -1.1(2) . . . . ?
C19 C18 C17 C16 -1.06(16) . . . . ?
C3 C4 C5 C6 1.68(17) . . . . ?
C15 C16 C17 C18 -0.14(16) . . . . ?
C7 C6 C5 C4 -2.03(18) . . . . ?
C27 C26 C25 C24 0.1(2) . . . . ?
C23 C24 C25 C26 1.0(2) . . . . ?
